data_2202678
loop_
_publ_author_name
'Shi, Da-Xin'
'Feng, Ya-Qing'
'Li, Xiao-Fang'
'Zhou, Li-shan'

_publ_section_title 2-Benzyl-5-(2,5-dioxo-2,5-dihydro-1<i>H</i>-pyrrol-1-yl)-2,3-dihydro-1<i>H</i>-isoindole-1,3-dione
_journal_issue 7
_journal_name_full 'Acta Crystallographica Section E'
_journal_page_first o1068
_journal_page_last o1069
_journal_paper_doi 10.1107/S1600536803014181
_journal_volume 59
_journal_year 2003
_chemical_formula_iupac 'C19 H12 N2 O4'
_chemical_formula_moiety 'C19 H12 N2 O4'
_chemical_formula_sum 'C19 H12 N2 O4'
_chemical_formula_weight 332.31
_chemical_name_systematic
;
2-Benzyl-5-(2,5-dioxo-2,5-dihydro-1H-pyrrol-1-yl)-2,3-dihydro-
1H-isoindole-1,3-dione
;
_space_group_IT_number 2
_symmetry_cell_setting triclinic
_symmetry_space_group_name_Hall '-P 1'
_symmetry_space_group_name_H-M 'P -1'
_cell_angle_alpha 112.607(6)
_cell_angle_beta 94.050(6)
_cell_angle_gamma 95.755(6)
_cell_formula_units_Z 2
_cell_length_a 5.061(2)
_cell_length_b 11.803(4)
_cell_length_c 14.186(5)
_cell_measurement_reflns_used 997
_cell_measurement_temperature 293(2)
_cell_measurement_theta_max 26.32
_cell_measurement_theta_min 3.13
_cell_volume 772.8(5)
_computing_cell_refinement SMART
_computing_data_collection 'SMART (Bruker, 1998)'
_computing_data_reduction 'SAINT (Bruker, 1998)'
_computing_molecular_graphics 'SHELXTL (Bruker, 1998)'
_computing_publication_material SHELXTL
_computing_structure_refinement 'SHELXL97 (Sheldrick, 1997)'
_computing_structure_solution 'SHELXS97 (Sheldrick, 1997)'
_diffrn_ambient_temperature 293(2)
_diffrn_measured_fraction_theta_full 0.994
_diffrn_measured_fraction_theta_max 0.994
_diffrn_measurement_device_type 'Bruker SMART CCD'
_diffrn_measurement_method '\f and \w'
_diffrn_radiation_monochromator graphite
_diffrn_radiation_source 'fine-focus sealed tube'
_diffrn_radiation_type MoK\a
_diffrn_radiation_wavelength 0.71073
_diffrn_reflns_av_R_equivalents 0.0139
_diffrn_reflns_av_sigmaI/netI 0.0309
_diffrn_reflns_limit_h_max 6
_diffrn_reflns_limit_h_min -5
_diffrn_reflns_limit_k_max 14
_diffrn_reflns_limit_k_min -10
_diffrn_reflns_limit_l_max 16
_diffrn_reflns_limit_l_min -16
_diffrn_reflns_number 3218
_diffrn_reflns_theta_full 25.03
_diffrn_reflns_theta_max 25.03
_diffrn_reflns_theta_min 1.57
_diffrn_standards_decay_% 0
_diffrn_standards_number 0
_exptl_absorpt_coefficient_mu 0.102
_exptl_absorpt_correction_T_max 0.985
_exptl_absorpt_correction_T_min 0.976
_exptl_absorpt_correction_type multi-scan
_exptl_absorpt_process_details '(SADABS; Sheldrick, 1996)'
_exptl_crystal_colour colorless
_exptl_crystal_density_diffrn 1.428
_exptl_crystal_density_meas ?
_exptl_crystal_density_method none
_exptl_crystal_description plate
_exptl_crystal_F_000 344
_exptl_crystal_size_max 0.25
_exptl_crystal_size_mid 0.20
_exptl_crystal_size_min 0.15
_refine_diff_density_max 0.165
_refine_diff_density_min -0.200
_refine_ls_extinction_method none
_refine_ls_goodness_of_fit_ref 1.060
_refine_ls_hydrogen_treatment constr
_refine_ls_matrix_type full
_refine_ls_number_parameters 226
_refine_ls_number_reflns 2700
_refine_ls_number_restraints 0
_refine_ls_restrained_S_all 1.060
_refine_ls_R_factor_all 0.0549
_refine_ls_R_factor_gt 0.0377
_refine_ls_shift/su_max 0.000
_refine_ls_shift/su_mean 0.000
_refine_ls_structure_factor_coef Fsqd
_refine_ls_weighting_details 'calc w = 1/[\s^2^(Fo^2^)+(0.0604P)^2^+0.1101P] where P = (Fo^2^+2Fc^2^)/3'
_refine_ls_weighting_scheme calc
_refine_ls_wR_factor_ref 0.1149
_reflns_number_gt 2082
_reflns_number_total 2700
_reflns_threshold_expression I>2\s(I)
_cod_data_source_file lh6074.cif
_cod_data_source_block I
_cod_depositor_comments
;
The following automatic conversions were performed:
'_symmetry_cell_setting' value 'Triclinic' changed to 'triclinic'
according to '/home/saulius/struct/CIF-dictionaries/cif_core.dic'
dictionary named 'cif_core.dic' version 2.4.1 from 2010-06-29.

Automatic conversion script
Id: cif_fix_enum 1527 2010-12-29 10:47:43Z saulius 

The following automatic conversions were performed:

'_symmetry_cell_setting' value 'Triclinic' changed to 'triclinic'
according to /home/saulius/struct/CIF-dictionaries/cif_core.dic
dictionary named 'cif_core.dic' version 2.4.1 from 2010-06-29.

Automatic conversion script
Id: cif_fix_values 1715 2011-07-08 13:25:40Z adriana 

The following automatic conversions were performed:

'_exptl_crystal_density_meas' value 'not mesaured' was changed to '?'
- the value is perceived as not measured.

Automatic conversion script
Id: cif_fix_values 3008 2015-01-20 13:52:24Z robertas 
;
_cod_database_code 2202678
_cod_database_fobs_code 2202678

loop_
_symmetry_equiv_pos_as_xyz
'x, y, z'
'-x, -y, -z'

loop_
_atom_site_label
_atom_site_fract_x
_atom_site_fract_y
_atom_site_fract_z
_atom_site_U_iso_or_equiv
_atom_site_adp_type
_atom_site_calc_flag
_atom_site_refinement_flags
_atom_site_occupancy
_atom_site_disorder_assembly
_atom_site_disorder_group
_atom_site_type_symbol
O1 0.2581(3) 0.95332(12) 0.03582(12) 0.0541(4) Uani d . 1 . . O
O2 0.1897(4) 0.53200(13) -0.07670(12) 0.0703(5) Uani d . 1 . . O
O3 0.4487(3) 0.56491(13) 0.30525(11) 0.0582(4) Uani d . 1 . . O
O4 1.1962(3) 0.85166(14) 0.39137(12) 0.0584(4) Uani d . 1 . . O
N1 0.2824(3) 0.74661(13) 0.00293(12) 0.0403(4) Uani d . 1 . . N
N2 0.8442(3) 0.69878(14) 0.36710(12) 0.0420(4) Uani d . 1 . . N
C1 0.1916(4) 0.84475(18) -0.01689(15) 0.0420(5) Uani d . 1 . . C
C2 -0.0020(4) 0.7862(2) -0.11143(16) 0.0527(5) Uani d . 1 . . C
H2 -0.0946 0.8288 -0.1432 0.063 Uiso calc R 1 . . H
C3 -0.0225(5) 0.6654(2) -0.14331(16) 0.0569(6) Uani d . 1 . . C
H3 -0.1313 0.6088 -0.2012 0.068 Uiso calc R 1 . . H
C4 0.1553(4) 0.63295(18) -0.07246(15) 0.0484(5) Uani d . 1 . . C
C5 0.4677(4) 0.76075(16) 0.08860(13) 0.0361(4) Uani d . 1 . . C
C6 0.6924(4) 0.85051(17) 0.11607(14) 0.0402(4) Uani d . 1 . . C
H6 0.7183 0.8992 0.0784 0.048 Uiso calc R 1 . . H
C7 0.8772(4) 0.86784(17) 0.19883(15) 0.0417(5) Uani d . 1 . . C
H7 1.0280 0.9271 0.2171 0.050 Uiso calc R 1 . . H
C8 0.8309(3) 0.79450(16) 0.25334(13) 0.0365(4) Uani d . 1 . . C
C9 0.9886(4) 0.79070(17) 0.34436(15) 0.0417(4) Uani d . 1 . . C
C10 0.6109(4) 0.64521(16) 0.30038(14) 0.0410(5) Uani d . 1 . . C
C11 0.6050(4) 0.70617(15) 0.22588(13) 0.0362(4) Uani d . 1 . . C
C12 0.4192(4) 0.68696(16) 0.14388(14) 0.0390(4) Uani d . 1 . . C
H12 0.2685 0.6277 0.1261 0.047 Uiso calc R 1 . . H
C13 0.9164(4) 0.67065(18) 0.45678(15) 0.0467(5) Uani d . 1 . . C
H13A 1.1027 0.7031 0.4827 0.056 Uiso calc R 1 . . H
H13B 0.8965 0.5815 0.4360 0.056 Uiso calc R 1 . . H
C14 0.7450(4) 0.72543(16) 0.54179(14) 0.0398(4) Uani d . 1 . . C
C15 0.6449(4) 0.65706(18) 0.59523(15) 0.0493(5) Uani d . 1 . . C
H15 0.6836 0.5767 0.5787 0.059 Uiso calc R 1 . . H
C16 0.4883(5) 0.7074(2) 0.67279(17) 0.0575(6) Uani d . 1 . . C
H16 0.4224 0.6609 0.7082 0.069 Uiso calc R 1 . . H
C17 0.4292(5) 0.8259(2) 0.69785(17) 0.0571(6) Uani d . 1 . . C
H17 0.3224 0.8594 0.7497 0.069 Uiso calc R 1 . . H
C18 0.5291(5) 0.89469(19) 0.64582(17) 0.0555(6) Uani d . 1 . . C
H18 0.4912 0.9752 0.6631 0.067 Uiso calc R 1 . . H
C19 0.6849(4) 0.84494(18) 0.56838(16) 0.0491(5) Uani d . 1 . . C
H19 0.7506 0.8921 0.5334 0.059 Uiso calc R 1 . . H

loop_
_atom_site_aniso_label
_atom_site_aniso_U_11
_atom_site_aniso_U_22
_atom_site_aniso_U_33
_atom_site_aniso_U_12
_atom_site_aniso_U_13
_atom_site_aniso_U_23
O1 0.0522(9) 0.0411(8) 0.0706(10) 0.0046(6) -0.0018(7) 0.0259(7)
O2 0.0978(13) 0.0408(9) 0.0602(10) 0.0156(8) -0.0105(9) 0.0086(7)
O3 0.0688(10) 0.0499(8) 0.0587(9) -0.0105(7) -0.0060(8) 0.0315(7)
O4 0.0487(9) 0.0658(9) 0.0620(10) -0.0065(7) -0.0096(8) 0.0328(8)
N1 0.0458(9) 0.0388(8) 0.0371(9) 0.0079(7) 0.0026(7) 0.0156(7)
N2 0.0480(10) 0.0419(9) 0.0388(9) 0.0056(7) 0.0007(7) 0.0196(7)
C1 0.0394(11) 0.0477(12) 0.0465(11) 0.0083(8) 0.0080(9) 0.0259(9)
C2 0.0520(13) 0.0617(14) 0.0506(13) 0.0093(10) -0.0004(10) 0.0295(11)
C3 0.0639(15) 0.0604(14) 0.0404(12) 0.0070(11) -0.0061(10) 0.0158(10)
C4 0.0585(13) 0.0421(11) 0.0396(11) 0.0106(9) 0.0038(10) 0.0101(9)
C5 0.0396(10) 0.0365(9) 0.0329(10) 0.0109(8) 0.0060(8) 0.0127(8)
C6 0.0415(11) 0.0421(10) 0.0437(11) 0.0089(8) 0.0100(9) 0.0224(9)
C7 0.0376(10) 0.0433(10) 0.0468(11) 0.0035(8) 0.0075(9) 0.0207(9)
C8 0.0357(10) 0.0363(9) 0.0379(10) 0.0094(8) 0.0070(8) 0.0137(8)
C9 0.0416(11) 0.0405(10) 0.0435(11) 0.0078(8) 0.0055(9) 0.0165(9)
C10 0.0509(12) 0.0335(10) 0.0383(10) 0.0058(8) 0.0042(9) 0.0141(8)
C11 0.0413(10) 0.0317(9) 0.0357(10) 0.0089(8) 0.0073(8) 0.0119(7)
C12 0.0416(11) 0.0335(9) 0.0403(10) 0.0038(8) 0.0045(9) 0.0131(8)
C13 0.0544(12) 0.0462(11) 0.0449(11) 0.0112(9) -0.0012(9) 0.0241(9)
C14 0.0421(11) 0.0402(10) 0.0354(10) 0.0019(8) -0.0068(8) 0.0159(8)
C15 0.0628(13) 0.0425(11) 0.0454(12) 0.0060(9) -0.0026(10) 0.0223(9)
C16 0.0711(15) 0.0607(14) 0.0498(13) 0.0044(11) 0.0100(11) 0.0326(11)
C17 0.0626(14) 0.0598(14) 0.0479(12) 0.0082(11) 0.0102(11) 0.0195(10)
C18 0.0658(15) 0.0418(11) 0.0575(13) 0.0099(10) 0.0094(11) 0.0169(10)
C19 0.0571(13) 0.0419(11) 0.0515(12) 0.0025(9) 0.0066(10) 0.0229(9)

loop_
_atom_type_symbol
_atom_type_description
_atom_type_scat_dispersion_real
_atom_type_scat_dispersion_imag
_atom_type_scat_source
C C 0.0033 0.0016 'International Tables Vol C Tables 4.2.6.8 and 6.1.1.4'
H H 0.0000 0.0000 'International Tables Vol C Tables 4.2.6.8 and 6.1.1.4'
N N 0.0061 0.0033 'International Tables Vol C Tables 4.2.6.8 and 6.1.1.4'
O O 0.0106 0.0060 'International Tables Vol C Tables 4.2.6.8 and 6.1.1.4'

loop_
_geom_angle_atom_site_label_1
_geom_angle_atom_site_label_2
_geom_angle_atom_site_label_3
_geom_angle
_geom_angle_publ_flag
C1 N1 C4 109.52(16) y
C1 N1 C5 124.88(15) ?
C4 N1 C5 125.56(15) ?
C10 N2 C9 112.12(15) y
C10 N2 C13 123.58(16) y
C9 N2 C13 124.05(17) ?
O1 C1 N1 125.19(19) ?
O1 C1 C2 128.94(18) ?
N1 C1 C2 105.85(16) ?
C3 C2 C1 109.50(19) ?
C3 C2 H2 125.2 ?
C1 C2 H2 125.2 ?
C2 C3 C4 109.33(19) y
C2 C3 H3 125.3 ?
C4 C3 H3 125.3 ?
O2 C4 N1 125.68(19) ?
O2 C4 C3 128.52(19) ?
N1 C4 C3 105.80(17) ?
C12 C5 C6 121.51(17) ?
C12 C5 N1 119.82(16) ?
C6 C5 N1 118.66(16) y
C7 C6 C5 120.71(17) ?
C7 C6 H6 119.6 ?
C5 C6 H6 119.6 ?
C8 C7 C6 117.98(17) ?
C8 C7 H7 121.0 ?
C6 C7 H7 121.0 ?
C7 C8 C11 120.81(17) ?
C7 C8 C9 130.76(17) ?
C11 C8 C9 108.42(16) ?
O4 C9 N2 125.07(18) ?
O4 C9 C8 129.39(18) ?
N2 C9 C8 105.54(16) ?
O3 C10 N2 124.77(17) ?
O3 C10 C11 128.95(19) ?
N2 C10 C11 106.27(15) ?
C12 C11 C8 122.29(16) ?
C12 C11 C10 130.08(17) ?
C8 C11 C10 107.62(16) ?
C11 C12 C5 116.69(17) ?
C11 C12 H12 121.7 ?
C5 C12 H12 121.7 ?
N2 C13 C14 112.12(15) y
N2 C13 H13A 109.2 ?
C14 C13 H13A 109.2 ?
N2 C13 H13B 109.2 ?
C14 C13 H13B 109.2 ?
H13A C13 H13B 107.9 ?
C19 C14 C15 118.46(18) ?
C19 C14 C13 120.88(17) ?
C15 C14 C13 120.66(16) ?
C16 C15 C14 120.48(18) ?
C16 C15 H15 119.8 ?
C14 C15 H15 119.8 ?
C17 C16 C15 120.34(19) ?
C17 C16 H16 119.8 ?
C15 C16 H16 119.8 ?
C16 C17 C18 119.6(2) ?
C16 C17 H17 120.2 ?
C18 C17 H17 120.2 ?
C19 C18 C17 120.32(19) ?
C19 C18 H18 119.8 ?
C17 C18 H18 119.8 ?
C18 C19 C14 120.81(19) ?
C18 C19 H19 119.6 ?
C14 C19 H19 119.6 ?

loop_
_geom_bond_atom_site_label_1
_geom_bond_atom_site_label_2
_geom_bond_site_symmetry_2
_geom_bond_distance
_geom_bond_publ_flag
O1 C1 . 1.207(2) y
O2 C4 . 1.201(2) y
O3 C10 . 1.216(2) y
O4 C9 . 1.203(2) y
N1 C1 . 1.404(2) ?
N1 C4 . 1.409(2) ?
N1 C5 . 1.427(2) y
N2 C10 . 1.386(3) ?
N2 C9 . 1.400(2) ?
N2 C13 . 1.465(2) y
C1 C2 . 1.484(3) ?
C2 C3 . 1.310(3) y
C2 H2 . 0.9300 ?
C3 C4 . 1.484(3) ?
C3 H3 . 0.9300 ?
C5 C12 . 1.394(2) ?
C5 C6 . 1.395(3) ?
C6 C7 . 1.385(3) ?
C6 H6 . 0.9300 ?
C7 C8 . 1.379(2) ?
C7 H7 . 0.9300 ?
C8 C11 . 1.390(3) ?
C8 C9 . 1.487(3) ?
C10 C11 . 1.490(2) ?
C11 C12 . 1.374(3) ?
C12 H12 . 0.9300 ?
C13 C14 . 1.512(3) ?
C13 H13A . 0.9700 ?
C13 H13B . 0.9700 ?
C14 C19 . 1.385(3) ?
C14 C15 . 1.387(3) ?
C15 C16 . 1.381(3) ?
C15 H15 . 0.9300 ?
C16 C17 . 1.374(3) ?
C16 H16 . 0.9300 ?
C17 C18 . 1.375(3) ?
C17 H17 . 0.9300 ?
C18 C19 . 1.376(3) ?
C18 H18 . 0.9300 ?
C19 H19 . 0.9300 ?

loop_
_geom_torsion_atom_site_label_1
_geom_torsion_atom_site_label_2
_geom_torsion_atom_site_label_3
_geom_torsion_atom_site_label_4
_geom_torsion
_geom_torsion_publ_flag
C4 N1 C1 O1 177.81(18) ?
C5 N1 C1 O1 -0.1(3) ?
C4 N1 C1 C2 -0.6(2) ?
C5 N1 C1 C2 -178.44(16) ?
O1 C1 C2 C3 -178.1(2) ?
N1 C1 C2 C3 0.2(2) ?
C1 C2 C3 C4 0.2(2) ?
C1 N1 C4 O2 -179.8(2) ?
C5 N1 C4 O2 -2.0(3) ?
C1 N1 C4 C3 0.7(2) ?
C5 N1 C4 C3 178.54(17) ?
C2 C3 C4 O2 180.0(2) ?
C2 C3 C4 N1 -0.5(2) ?
C1 N1 C5 C12 135.55(18) ?
C4 N1 C5 C12 -42.0(2) y
C1 N1 C5 C6 -43.3(2) y
C4 N1 C5 C6 139.11(19) ?
C12 C5 C6 C7 0.9(3) ?
N1 C5 C6 C7 179.81(15) ?
C5 C6 C7 C8 -0.5(3) ?
C6 C7 C8 C11 -0.1(3) ?
C6 C7 C8 C9 -179.96(17) ?
C10 N2 C9 O4 179.28(19) ?
C13 N2 C9 O4 4.9(3) ?
C10 N2 C9 C8 -0.53(19) ?
C13 N2 C9 C8 -174.90(15) ?
C7 C8 C9 O4 -0.3(3) ?
C11 C8 C9 O4 179.9(2) ?
C7 C8 C9 N2 179.50(17) ?
C11 C8 C9 N2 -0.35(19) ?
C9 N2 C10 O3 -178.54(18) ?
C13 N2 C10 O3 -4.1(3) ?
C9 N2 C10 C11 1.1(2) ?
C13 N2 C10 C11 175.54(15) ?
C7 C8 C11 C12 0.4(3) ?
C9 C8 C11 C12 -179.78(15) ?
C7 C8 C11 C10 -178.84(15) ?
C9 C8 C11 C10 1.02(19) ?
O3 C10 C11 C12 -0.8(3) ?
N2 C10 C11 C12 179.56(17) ?
O3 C10 C11 C8 178.33(19) ?
N2 C10 C11 C8 -1.33(19) ?
C8 C11 C12 C5 0.1(2) ?
C10 C11 C12 C5 179.06(16) ?
C6 C5 C12 C11 -0.7(2) ?
N1 C5 C12 C11 -179.56(15) ?
C10 N2 C13 C14 -71.9(2) ?
C9 N2 C13 C14 101.8(2) ?
N2 C13 C14 C19 -43.1(3) y
N2 C13 C14 C15 137.13(18) y
C19 C14 C15 C16 0.2(3) ?
C13 C14 C15 C16 -180.0(2) ?
C14 C15 C16 C17 0.1(3) ?
C15 C16 C17 C18 -0.6(3) ?
C16 C17 C18 C19 0.7(3) ?
C17 C18 C19 C14 -0.3(3) ?
C15 C14 C19 C18 -0.1(3) ?
C13 C14 C19 C18 -179.9(2) ?

loop_
_cod_related_entry_id
_cod_related_entry_database
_cod_related_entry_code
1 ChemSpider 21131646
